data_4128927
loop_
_publ_author_name
'Yang, Jian'
'Dong, Chao-Chen'
'Chen, Xu-Lang'
'Sun, Xin'
'Wei, Jin-Yan'
'Xiang, Jun-Feng'
'Sessler, Jonathan L.'
'Gong, Han-Yuan'

_publ_section_title
;
 Excimer Disaggregation Enhanced Emission: A Fluorescence
 &quot;Turn-On&quot; Approach to Oxoanion Recognition.
;
_journal_issue 11
_journal_name_full 'Journal of the American Chemical Society'
_journal_page_first 4597
_journal_page_last 4612
_journal_paper_doi 10.1021/jacs.8b09021
_journal_volume 141
_journal_year 2019
_chemical_formula_sum 'C31 H48 N9 O15.5 P2'
_chemical_formula_weight 856.72
_chemical_name_common
;
cyclo[1]N2,N6-bis(6-(1H-imidazol-1-yl)pyridin-2-yl)-N2,N6-dimethylpyridine-2,6-diamine[1](1,4-dimethylenebenzene)_ 2 H2PO4-_ 7.5 H2O
;
_space_group_IT_number 2
_space_group_name_Hall '-P 1'
_space_group_name_H-M_alt 'P -1'
_symmetry_cell_setting triclinic
_symmetry_space_group_name_H-M 'P -1'
_atom_sites_solution_hydrogens geom
_atom_sites_solution_primary direct
_atom_sites_solution_secondary difmap
_audit_creation_method SHELXL-97
_cell_angle_alpha 114.49(3)
_cell_angle_beta 103.77(3)
_cell_angle_gamma 91.72(3)
_cell_formula_units_Z 4
_cell_length_a 12.547(3)
_cell_length_b 18.324(4)
_cell_length_c 18.364(4)
_cell_measurement_reflns_used 12966
_cell_measurement_temperature 223(2)
_cell_measurement_theta_max 25.00
_cell_measurement_theta_min 1.23
_cell_volume 3692.1(19)
_computing_cell_refinement 'CrystalClear (Rigaku Inc., 2008)'
_computing_data_collection 'CrystalClear (Rigaku Inc., 2008)'
_computing_data_reduction 'CrystalClear (Rigaku Inc., 2008)'
_computing_structure_refinement 'SHELXL-97 (Sheldrick, 1997)'
_computing_structure_solution 'SHELXS-97 (Sheldrick, 1990)'
_diffrn_ambient_temperature 223(2)
_diffrn_detector_area_resol_mean 13.6612
_diffrn_measured_fraction_theta_full 0.997
_diffrn_measured_fraction_theta_max 0.997
_diffrn_measurement_device
;
Mercury2 (2x2 bin mode)
;
_diffrn_measurement_method dtprofit.ref
_diffrn_radiation_monochromator graphite
_diffrn_radiation_source 'fine-focus sealed tube'
_diffrn_radiation_type MoK\a
_diffrn_radiation_wavelength 0.71073
_diffrn_reflns_av_R_equivalents 0.0923
_diffrn_reflns_av_sigmaI/netI 0.2079
_diffrn_reflns_limit_h_max 14
_diffrn_reflns_limit_h_min -14
_diffrn_reflns_limit_k_max 21
_diffrn_reflns_limit_k_min -21
_diffrn_reflns_limit_l_max 21
_diffrn_reflns_limit_l_min -21
_diffrn_reflns_number 25816
_diffrn_reflns_theta_full 25.00
_diffrn_reflns_theta_max 25.00
_diffrn_reflns_theta_min 1.23
_exptl_absorpt_coefficient_mu 0.204
_exptl_absorpt_correction_T_max 1.0000
_exptl_absorpt_correction_T_min 0.8695
_exptl_absorpt_correction_type multi-scan
_exptl_crystal_colour colorless
_exptl_crystal_density_diffrn 1.541
_exptl_crystal_density_method 'not measured'
_exptl_crystal_description plate
_exptl_crystal_F_000 1804
_exptl_crystal_size_max 0.24
_exptl_crystal_size_mid 0.19
_exptl_crystal_size_min 0.08
_platon_squeeze_details
;
Summary and Remarks : N = NOTE, W = WARNING, E = ERROR
================================================================================
 
N: DISORDERED structure - ATOMS with Pop. .LT. 1.0 are not moved or as a group.
--------------------------------------------------------------------------------
N: Number of moved primary input atoms: ..................................  174
W: Number of unusual anisotropic displacement parameters .................    1
N: Total Potential Solvent Accessible Void Vol ..................   584.1 Ang* 3
N: Electron Count / Cell =    295 - To be included in D(calc), F000 & Mol.Wght.
 
================================================================================
;
_refine_diff_density_max 0.551
_refine_diff_density_min -0.429
_refine_diff_density_rms 0.089
_refine_ls_extinction_method none
_refine_ls_goodness_of_fit_ref 1.001
_refine_ls_hydrogen_treatment constr
_refine_ls_matrix_type full
_refine_ls_number_parameters 901
_refine_ls_number_reflns 12966
_refine_ls_number_restraints 0
_refine_ls_restrained_S_all 1.001
_refine_ls_R_factor_all 0.1797
_refine_ls_R_factor_gt 0.0921
_refine_ls_shift/su_max 0.000
_refine_ls_shift/su_mean 0.000
_refine_ls_structure_factor_coef Fsqd
_refine_ls_weighting_details 'calc w=1/[\s^2^(Fo^2^)+(0.0500P)^2^+4.0000P] where P=(Fo^2^+2Fc^2^)/3'
_refine_ls_weighting_scheme calc
_refine_ls_wR_factor_gt 0.2029
_refine_ls_wR_factor_ref 0.2397
_reflns_number_gt 5079
_reflns_number_total 12966
_reflns_threshold_expression >2sigma(I)
_cod_data_source_file ja8b09021_si_003.cif
_cod_data_source_block c
_cod_depositor_comments
;
The following automatic conversions were performed:

data item '_exptl_absorpt_correction_type' value 'Multi-scan' was
changed to 'multi-scan' in accordance with the
/home/data/users/saulius/crontab/automatic-downloads/current/ACS/lib/dictionaries/cif_core.dic
dictionary named 'cif_core.dic' version 2.4.2 last updated on
2011-04-26.

data item '_symmetry_cell_setting' value 'Triclinic' was changed to
'triclinic' in accordance with the
/home/data/users/saulius/crontab/automatic-downloads/current/ACS/lib/dictionaries/cif_core.dic
dictionary named 'cif_core.dic' version 2.4.2 last updated on
2011-04-26.

Automatic conversion script
Id: cif_fix_values 6909 2019-04-08 15:41:33Z antanas 
;
_cod_original_cell_volume 3692.4(13)
_cod_original_sg_symbol_H-M P-1
_cod_original_formula_sum 'C31 H48 N9 O15.50 P2'
_cod_database_code 4128927

loop_
_symmetry_equiv_pos_as_xyz
'x, y, z'
'-x, -y, -z'

loop_
_atom_site_label
_atom_site_type_symbol
_atom_site_fract_x
_atom_site_fract_y
_atom_site_fract_z
_atom_site_U_iso_or_equiv
_atom_site_adp_type
_atom_site_occupancy
_atom_site_symmetry_multiplicity
_atom_site_calc_flag
_atom_site_refinement_flags
P1 P -0.13286(16) -0.46933(12) 0.72193(12) 0.0398(5) Uani 1 1 d .
P2 P -0.41620(16) -0.59061(11) 0.73368(12) 0.0359(5) Uani 1 1 d .
P3 P -0.06343(19) -0.29080(13) 0.65653(13) 0.0530(6) Uani 1 1 d .
P4 P -0.49355(18) -0.82522(11) 0.69127(12) 0.0429(5) Uani 1 1 d .
O1 O -0.0533(4) -0.3924(3) 0.7864(3) 0.0548(14) Uani 1 1 d .
H1A H -0.0630 -0.3557 0.7721 0.082 Uiso 0.50 1 calc PR
O2 O -0.1104(4) -0.4920(3) 0.6380(3) 0.0482(13) Uani 1 1 d .
H2A H -0.1043 -0.4513 0.6302 0.072 Uiso 0.50 1 calc PR
O3 O -0.1247(4) -0.5400(3) 0.7435(3) 0.0463(13) Uani 1 1 d .
H3A H -0.1866 -0.5657 0.7289 0.069 Uiso 0.50 1 calc PR
O4 O -0.2540(4) -0.4463(3) 0.7119(3) 0.0539(14) Uani 1 1 d .
H4A H -0.2897 -0.4701 0.7297 0.081 Uiso 0.50 1 calc PR
O5 O -0.4064(4) -0.5010(3) 0.7572(3) 0.0413(12) Uani 1 1 d .
H5A H -0.3564 -0.4880 0.7413 0.062 Uiso 0.50 1 calc PR
O6 O -0.5218(4) -0.6415(3) 0.6696(3) 0.0421(12) Uani 1 1 d .
H6A H -0.5189 -0.6894 0.6589 0.063 Uiso 0.50 1 calc PR
O7 O -0.3158(4) -0.6264(3) 0.7011(3) 0.0422(12) Uani 1 1 d .
H7A H -0.2624 -0.5905 0.7213 0.063 Uiso 0.50 1 calc PR
O8 O -0.4049(4) -0.6005(3) 0.8173(3) 0.0431(12) Uani 1 1 d .
H8A H -0.4179 -0.6487 0.8061 0.065 Uiso 0.50 1 calc PR
O9 O 0.0693(6) -0.2691(6) 0.6790(5) 0.138(3) Uani 1 1 d .
H9A H 0.0905 -0.2954 0.6380 0.207 Uiso 0.50 1 calc PR
O10 O -0.1137(7) -0.2387(4) 0.6193(4) 0.114(3) Uani 1 1 d .
H10A H -0.1814 -0.2475 0.6087 0.171 Uiso 0.50 1 calc PR
O11 O -0.0847(6) -0.2758(3) 0.7406(3) 0.084(2) Uani 1 1 d .
H11A H -0.0732 -0.3153 0.7499 0.126 Uiso 0.50 1 calc PR
O12 O -0.0886(6) -0.3788(3) 0.5946(3) 0.081(2) Uani 1 1 d .
H12A H -0.0931 -0.4071 0.6189 0.121 Uiso 0.50 1 calc PR
O13 O -0.4160(6) -0.8863(3) 0.6659(4) 0.088(2) Uani 1 1 d .
H13A H -0.3596 -0.8641 0.6641 0.132 Uiso 0.50 1 calc PR
O14 O -0.5999(5) -0.8768(3) 0.6914(3) 0.0744(19) Uani 1 1 d .
H14A H -0.5813 -0.8939 0.7266 0.112 Uiso 0.50 1 calc PR
O15 O -0.4478(4) -0.7568(3) 0.7726(3) 0.0540(15) Uani 1 1 d .
H15A H -0.4433 -0.7148 0.7670 0.081 Uiso 0.50 1 calc PR
O16 O -0.5386(4) -0.7958(3) 0.6218(3) 0.0557(15) Uani 1 1 d .
H16A H -0.5295 -0.7461 0.6428 0.084 Uiso 0.50 1 calc PR
N1 N 0.0448(5) -0.6662(3) 0.5921(4) 0.0369(14) Uani 1 1 d .
N2 N 0.1696(4) -0.6365(3) 0.7073(3) 0.0344(14) Uani 1 1 d .
N3 N 0.1502(5) -0.6121(3) 0.8381(3) 0.0377(14) Uani 1 1 d .
N4 N 0.1169(5) -0.5901(4) 0.9636(3) 0.0476(16) Uani 1 1 d .
N5 N 0.0128(5) -0.7072(3) 0.9453(3) 0.0391(15) Uani 1 1 d .
N6 N -0.0771(6) -0.8230(3) 0.9405(4) 0.0543(19) Uani 1 1 d .
N7 N -0.1168(5) -0.9235(3) 0.8037(4) 0.0460(16) Uani 1 1 d .
N8 N -0.1667(5) -1.0191(3) 0.6663(3) 0.0385(14) Uani 1 1 d .
N9 N -0.2532(5) -1.0040(4) 0.5579(4) 0.0508(17) Uani 1 1 d .
N10 N -0.7151(5) -0.4853(3) 0.6353(3) 0.0377(14) Uani 1 1 d .
N11 N -0.7344(5) -0.4294(3) 0.7602(4) 0.0426(15) Uani 1 1 d .
N12 N -0.6044(5) -0.3556(4) 0.8843(4) 0.0462(16) Uani 1 1 d .
N13 N -0.4646(6) -0.2789(4) 1.0044(4) 0.0596(19) Uani 1 1 d .
N14 N -0.3826(6) -0.1754(4) 0.9845(4) 0.0569(19) Uani 1 1 d .
N15 N -0.2995(8) -0.0606(4) 0.9815(4) 0.095(3) Uani 1 1 d .
N16 N -0.3542(5) -0.0648(3) 0.8487(4) 0.0491(17) Uani 1 1 d .
N17 N -0.4001(6) -0.0789(4) 0.7144(4) 0.0493(17) Uani 1 1 d .
N18 N -0.4036(5) -0.1857(3) 0.6022(4) 0.0449(16) Uani 1 1 d .
C1 C 0.0618(6) -0.6358(4) 0.6739(4) 0.0423(18) Uani 1 1 d .
H1B H 0.0091 -0.6173 0.7029 0.051 Uiso 1 1 calc R
C2 C 0.1425(7) -0.6856(5) 0.5714(5) 0.049(2) Uani 1 1 d .
H2B H 0.1528 -0.7072 0.5183 0.059 Uiso 1 1 calc R
C3 C 0.2196(7) -0.6669(4) 0.6435(5) 0.056(2) Uani 1 1 d .
H3B H 0.2939 -0.6733 0.6496 0.068 Uiso 1 1 calc R
C4 C 0.2220(6) -0.6114(4) 0.7944(5) 0.0425(18) Uani 1 1 d .
C5 C 0.3347(6) -0.5873(4) 0.8270(5) 0.049(2) Uani 1 1 d .
H5B H 0.3804 -0.5872 0.7939 0.059 Uiso 1 1 calc R
C6 C 0.3757(7) -0.5634(5) 0.9106(5) 0.066(3) Uani 1 1 d .
H6B H 0.4518 -0.5486 0.9351 0.079 Uiso 1 1 calc R
C7 C 0.3062(6) -0.5610(5) 0.9594(5) 0.056(2) Uani 1 1 d .
H7B H 0.3342 -0.5431 1.0165 0.067 Uiso 1 1 calc R
C8 C 0.1935(6) -0.5859(4) 0.9208(4) 0.0418(18) Uani 1 1 d .
C9 C 0.1585(6) -0.5642(4) 1.0555(4) 0.051(2) Uani 1 1 d .
H9B H 0.2261 -0.5270 1.0775 0.076 Uiso 1 1 calc R
H9C H 0.1721 -0.6108 1.0657 0.076 Uiso 1 1 calc R
H9D H 0.1039 -0.5381 1.0820 0.076 Uiso 1 1 calc R
C10 C 0.0169(6) -0.6453(4) 0.9229(4) 0.0422(18) Uani 1 1 d .
C11 C -0.0682(6) -0.6384(4) 0.8632(4) 0.0367(17) Uani 1 1 d .
H11B H -0.0636 -0.5961 0.8480 0.044 Uiso 1 1 calc R
C12 C -0.1597(6) -0.6973(4) 0.8275(4) 0.0419(18) Uani 1 1 d .
H12B H -0.2177 -0.6946 0.7867 0.050 Uiso 1 1 calc R
C13 C -0.1697(6) -0.7608(4) 0.8495(4) 0.0401(18) Uani 1 1 d .
H13B H -0.2325 -0.7998 0.8257 0.048 Uiso 1 1 calc R
C14 C -0.0789(6) -0.7618(4) 0.9098(4) 0.0429(19) Uani 1 1 d .
C15 C -0.0266(8) -0.7961(5) 1.0291(4) 0.069(3) Uani 1 1 d .
H15B H -0.0288 -0.8417 1.0422 0.103 Uiso 1 1 calc R
H15C H -0.0668 -0.7566 1.0602 0.103 Uiso 1 1 calc R
H15D H 0.0491 -0.7724 1.0434 0.103 Uiso 1 1 calc R
C16 C -0.0818(7) -0.9029(5) 0.8877(5) 0.049(2) Uani 1 1 d .
C17 C -0.0553(8) -0.9627(5) 0.9156(5) 0.070(3) Uani 1 1 d .
H17A H -0.0334 -0.9488 0.9724 0.084 Uiso 1 1 calc R
C18 C -0.0619(8) -1.0422(5) 0.8585(6) 0.078(3) Uani 1 1 d .
H18A H -0.0400 -1.0810 0.8771 0.094 Uiso 1 1 calc R
C19 C -0.1008(8) -1.0647(5) 0.7734(5) 0.066(3) Uani 1 1 d .
H19A H -0.1089 -1.1179 0.7334 0.079 Uiso 1 1 calc R
C20 C -0.1263(6) -1.0015(5) 0.7537(5) 0.049(2) Uani 1 1 d .
C21 C -0.2240(6) -0.9678(4) 0.6403(4) 0.0440(19) Uani 1 1 d .
H21A H -0.2393 -0.9175 0.6739 0.053 Uiso 1 1 calc R
C22 C -0.1596(7) -1.0876(5) 0.5983(5) 0.057(2) Uani 1 1 d .
H22A H -0.1273 -1.1323 0.5995 0.068 Uiso 1 1 calc R
C23 C -0.2098(7) -1.0775(5) 0.5278(5) 0.056(2) Uani 1 1 d .
H23A H -0.2139 -1.1116 0.4727 0.067 Uiso 1 1 calc R
C24 C -0.3185(6) -0.9675(5) 0.5056(5) 0.055(2) Uani 1 1 d .
H24A H -0.3844 -0.9518 0.5236 0.066 Uiso 1 1 calc R
H24B H -0.3422 -1.0079 0.4481 0.066 Uiso 1 1 calc R
C25 C -0.2518(7) -0.8935(4) 0.5111(5) 0.047(2) Uani 1 1 d .
C26 C -0.1797(7) -0.8993(5) 0.4623(5) 0.062(2) Uani 1 1 d .
H26A H -0.1715 -0.9504 0.4249 0.075 Uiso 1 1 calc R
C27 C -0.1204(7) -0.8326(5) 0.4674(5) 0.060(2) Uani 1 1 d .
H27A H -0.0729 -0.8387 0.4340 0.072 Uiso 1 1 calc R
C28 C -0.1316(6) -0.7566(4) 0.5222(4) 0.0371(17) Uani 1 1 d .
C29 C -0.2026(6) -0.7492(4) 0.5680(4) 0.0453(19) Uani 1 1 d .
H29A H -0.2127 -0.6978 0.6034 0.054 Uiso 1 1 calc R
C30 C -0.2622(6) -0.8180(5) 0.5637(5) 0.051(2) Uani 1 1 d .
H30A H -0.3094 -0.8113 0.5974 0.061 Uiso 1 1 calc R
C31 C -0.0661(6) -0.6797(4) 0.5318(4) 0.0430(18) Uani 1 1 d .
H31A H -0.0571 -0.6863 0.4785 0.052 Uiso 1 1 calc R
H31B H -0.1050 -0.6337 0.5526 0.052 Uiso 1 1 calc R
C32 C -0.6611(6) -0.4572(4) 0.7164(4) 0.0419(18) Uani 1 1 d .
H32A H -0.5861 -0.4571 0.7382 0.050 Uiso 1 1 calc R
C33 C -0.8237(6) -0.4727(4) 0.6303(5) 0.0432(19) Uani 1 1 d .
H33A H -0.8789 -0.4857 0.5812 0.052 Uiso 1 1 calc R
C34 C -0.8377(6) -0.4396(4) 0.7051(5) 0.048(2) Uani 1 1 d .
H34A H -0.9034 -0.4257 0.7187 0.057 Uiso 1 1 calc R
C35 C -0.7089(6) -0.3933(4) 0.8504(4) 0.0405(18) Uani 1 1 d .
C36 C -0.7820(6) -0.4021(5) 0.8896(5) 0.049(2) Uani 1 1 d .
H36A H -0.8533 -0.4297 0.8602 0.059 Uiso 1 1 calc R
C37 C -0.7480(8) -0.3689(5) 0.9744(5) 0.060(2) Uani 1 1 d .
H37A H -0.7958 -0.3731 1.0046 0.072 Uiso 1 1 calc R
C38 C -0.6394(7) -0.3285(5) 1.0148(5) 0.055(2) Uani 1 1 d .
H38A H -0.6143 -0.3067 1.0726 0.067 Uiso 1 1 calc R
C39 C -0.5695(7) -0.3205(4) 0.9704(5) 0.0438(19) Uani 1 1 d .
C40 C -0.4198(8) -0.2340(5) 1.0954(5) 0.078(3) Uani 1 1 d .
H40A H -0.4631 -0.2534 1.1221 0.116 Uiso 1 1 calc R
H40B H -0.4228 -0.1773 1.1118 0.116 Uiso 1 1 calc R
H40C H -0.3442 -0.2422 1.1115 0.116 Uiso 1 1 calc R
C41 C -0.4036(7) -0.2547(5) 0.9589(4) 0.049(2) Uani 1 1 d .
C42 C -0.3743(6) -0.3114(5) 0.8909(4) 0.050(2) Uani 1 1 d .
H42A H -0.3955 -0.3668 0.8716 0.061 Uiso 1 1 calc R
C43 C -0.3097(7) -0.2806(4) 0.8518(5) 0.049(2) Uani 1 1 d .
H43A H -0.2857 -0.3155 0.8072 0.059 Uiso 1 1 calc R
C44 C -0.2856(7) -0.2016(5) 0.8812(5) 0.058(2) Uani 1 1 d .
H44A H -0.2446 -0.1809 0.8562 0.070 Uiso 1 1 calc R
C45 C -0.3186(8) -0.1490(5) 0.9470(5) 0.060(2) Uani 1 1 d .
C46 C -0.2799(11) -0.0164(6) 1.0733(5) 0.125(5) Uani 1 1 d .
H46A H -0.2651 0.0408 1.0901 0.187 Uiso 1 1 calc R
H46B H -0.2174 -0.0334 1.1007 0.187 Uiso 1 1 calc R
H46C H -0.3445 -0.0281 1.0882 0.187 Uiso 1 1 calc R
C47 C -0.3263(9) -0.0220(5) 0.9318(5) 0.071(3) Uani 1 1 d .
C48 C -0.3230(8) 0.0661(5) 0.9679(5) 0.072(3) Uani 1 1 d .
H48A H -0.3033 0.0969 1.0253 0.086 Uiso 1 1 calc R
C49 C -0.3494(8) 0.1017(5) 0.9152(6) 0.084(3) Uani 1 1 d .
H49A H -0.3486 0.1575 0.9372 0.100 Uiso 1 1 calc R
C50 C -0.3776(8) 0.0563(5) 0.8291(5) 0.060(2) Uani 1 1 d .
H50A H -0.3963 0.0797 0.7923 0.073 Uiso 1 1 calc R
C51 C -0.3757(7) -0.0258(4) 0.8025(5) 0.052(2) Uani 1 1 d .
C52 C -0.3767(6) -0.1551(4) 0.6832(4) 0.047(2) Uani 1 1 d .
H52A H -0.3460 -0.1819 0.7146 0.057 Uiso 1 1 calc R
C53 C -0.4461(7) -0.0621(4) 0.6480(5) 0.049(2) Uani 1 1 d .
H53A H -0.4701 -0.0138 0.6507 0.059 Uiso 1 1 calc R
C54 C -0.4498(7) -0.1289(4) 0.5789(5) 0.057(2) Uani 1 1 d .
H54A H -0.4786 -0.1356 0.5245 0.069 Uiso 1 1 calc R
C55 C -0.3908(7) -0.2694(4) 0.5452(4) 0.048(2) Uani 1 1 d .
H55A H -0.3139 -0.2774 0.5593 0.058 Uiso 1 1 calc R
H55B H -0.4112 -0.2759 0.4883 0.058 Uiso 1 1 calc R
C56 C -0.4629(6) -0.3319(4) 0.5522(4) 0.0383(18) Uani 1 1 d .
C57 C -0.5701(6) -0.3617(4) 0.4994(4) 0.046(2) Uani 1 1 d .
H57A H -0.5983 -0.3422 0.4604 0.055 Uiso 1 1 calc R
C58 C -0.6359(6) -0.4222(4) 0.5057(4) 0.0435(19) Uani 1 1 d .
H58A H -0.7077 -0.4422 0.4711 0.052 Uiso 1 1 calc R
C59 C -0.5925(6) -0.4513(4) 0.5640(4) 0.0391(18) Uani 1 1 d .
C60 C -0.4870(5) -0.4228(4) 0.6147(4) 0.0365(17) Uani 1 1 d .
H60A H -0.4588 -0.4436 0.6526 0.044 Uiso 1 1 calc R
C61 C -0.4191(6) -0.3615(4) 0.6104(4) 0.0437(19) Uani 1 1 d .
H61A H -0.3475 -0.3417 0.6455 0.052 Uiso 1 1 calc R
C62 C -0.6591(6) -0.5175(4) 0.5687(4) 0.0462(19) Uani 1 1 d .
H62A H -0.7143 -0.5477 0.5157 0.055 Uiso 1 1 calc R
H62B H -0.6107 -0.5545 0.5789 0.055 Uiso 1 1 calc R

loop_
_atom_site_aniso_label
_atom_site_aniso_U_11
_atom_site_aniso_U_22
_atom_site_aniso_U_33
_atom_site_aniso_U_23
_atom_site_aniso_U_13
_atom_site_aniso_U_12
P1 0.0356(11) 0.0439(11) 0.0452(11) 0.0241(10) 0.0117(10) 0.0059(9)
P2 0.0366(11) 0.0393(10) 0.0393(11) 0.0221(9) 0.0134(9) 0.0106(9)
P3 0.0626(15) 0.0520(13) 0.0491(13) 0.0300(11) 0.0095(12) 0.0028(12)
P4 0.0542(13) 0.0368(11) 0.0387(11) 0.0161(9) 0.0151(10) 0.0036(10)
O1 0.058(4) 0.045(3) 0.050(3) 0.016(3) 0.004(3) -0.009(3)
O2 0.057(3) 0.052(3) 0.040(3) 0.023(3) 0.015(3) 0.008(3)
O3 0.038(3) 0.055(3) 0.069(4) 0.044(3) 0.022(3) 0.020(3)
O4 0.037(3) 0.065(3) 0.084(4) 0.056(3) 0.015(3) 0.017(3)
O5 0.039(3) 0.035(3) 0.059(3) 0.028(3) 0.014(3) 0.010(2)
O6 0.033(3) 0.041(3) 0.050(3) 0.024(2) -0.003(2) 0.000(2)
O7 0.049(3) 0.041(3) 0.049(3) 0.023(2) 0.027(3) 0.019(2)
O8 0.050(3) 0.051(3) 0.038(3) 0.024(2) 0.020(2) 0.012(3)
O9 0.077(5) 0.212(9) 0.114(7) 0.058(7) 0.033(5) -0.014(6)
O10 0.223(9) 0.061(4) 0.060(4) 0.032(4) 0.028(5) 0.053(5)
O11 0.165(7) 0.052(3) 0.046(3) 0.024(3) 0.047(4) 0.016(4)
O12 0.149(6) 0.050(3) 0.054(4) 0.022(3) 0.045(4) 0.023(4)
O13 0.111(6) 0.067(4) 0.112(5) 0.047(4) 0.059(5) 0.039(4)
O14 0.078(4) 0.072(4) 0.064(4) 0.019(3) 0.026(3) -0.027(3)
O15 0.076(4) 0.039(3) 0.036(3) 0.016(2) -0.002(3) -0.006(3)
O16 0.076(4) 0.053(3) 0.030(3) 0.014(3) 0.006(3) 0.012(3)
N1 0.038(4) 0.040(3) 0.042(4) 0.025(3) 0.015(3) 0.001(3)
N2 0.029(3) 0.044(3) 0.032(3) 0.016(3) 0.013(3) 0.006(3)
N3 0.031(3) 0.035(3) 0.041(4) 0.013(3) 0.007(3) 0.002(3)
N4 0.048(4) 0.054(4) 0.030(3) 0.013(3) 0.002(3) -0.011(3)
N5 0.050(4) 0.040(3) 0.032(3) 0.023(3) 0.006(3) 0.002(3)
N6 0.086(5) 0.035(4) 0.032(3) 0.017(3) -0.003(4) -0.003(4)
N7 0.039(4) 0.039(4) 0.052(4) 0.018(3) 0.001(3) 0.002(3)
N8 0.050(4) 0.034(3) 0.029(3) 0.013(3) 0.006(3) 0.006(3)
N9 0.060(4) 0.043(4) 0.045(4) 0.018(3) 0.008(4) 0.008(3)
N10 0.030(3) 0.035(3) 0.038(4) 0.009(3) 0.005(3) -0.003(3)
N11 0.038(4) 0.047(4) 0.042(4) 0.015(3) 0.017(3) 0.010(3)
N12 0.054(4) 0.052(4) 0.032(3) 0.018(3) 0.010(3) 0.008(3)
N13 0.070(5) 0.070(5) 0.041(4) 0.029(4) 0.010(4) 0.003(4)
N14 0.085(5) 0.040(4) 0.033(4) 0.011(3) 0.004(4) 0.001(4)
N15 0.182(10) 0.036(4) 0.040(4) 0.005(4) 0.012(5) -0.025(5)
N16 0.076(5) 0.040(3) 0.034(3) 0.017(3) 0.020(3) 0.007(3)
N17 0.073(5) 0.040(4) 0.046(4) 0.022(3) 0.028(4) 0.014(3)
N18 0.069(5) 0.029(3) 0.042(4) 0.020(3) 0.014(3) 0.008(3)
C1 0.033(4) 0.052(5) 0.043(5) 0.016(4) 0.022(4) 0.010(4)
C2 0.061(6) 0.064(5) 0.046(5) 0.034(4) 0.034(5) 0.022(5)
C3 0.045(5) 0.048(5) 0.069(6) 0.017(5) 0.018(5) 0.007(4)
C4 0.032(4) 0.041(4) 0.047(5) 0.016(4) 0.004(4) 0.007(4)
C5 0.029(4) 0.054(5) 0.049(5) 0.007(4) 0.013(4) -0.006(4)
C6 0.040(5) 0.087(7) 0.063(6) 0.035(5) -0.005(5) -0.001(5)
C7 0.039(5) 0.061(5) 0.049(5) 0.013(4) 0.004(4) -0.009(4)
C8 0.051(5) 0.039(4) 0.038(4) 0.017(4) 0.016(4) 0.012(4)
C9 0.061(6) 0.050(5) 0.032(4) 0.008(4) 0.015(4) 0.006(4)
C10 0.050(5) 0.043(4) 0.032(4) 0.013(4) 0.016(4) 0.008(4)
C11 0.039(4) 0.035(4) 0.035(4) 0.015(3) 0.008(4) 0.007(4)
C12 0.031(4) 0.058(5) 0.038(4) 0.021(4) 0.008(4) 0.023(4)
C13 0.039(4) 0.033(4) 0.040(4) 0.013(3) 0.002(4) 0.007(3)
C14 0.061(5) 0.032(4) 0.029(4) 0.015(3) -0.001(4) -0.005(4)
C15 0.094(7) 0.060(5) 0.032(4) 0.011(4) 0.001(5) -0.008(5)
C16 0.067(6) 0.056(5) 0.041(4) 0.035(4) 0.016(4) 0.011(4)
C17 0.103(8) 0.061(6) 0.050(5) 0.034(5) 0.011(5) 0.024(5)
C18 0.115(9) 0.042(5) 0.068(6) 0.033(5) -0.009(6) 0.010(5)
C19 0.093(7) 0.054(5) 0.062(6) 0.039(5) 0.015(5) 0.022(5)
C20 0.045(5) 0.051(5) 0.049(5) 0.020(4) 0.016(4) -0.006(4)
C21 0.054(5) 0.042(4) 0.035(4) 0.022(4) 0.002(4) 0.002(4)
C22 0.077(6) 0.040(4) 0.050(5) 0.021(4) 0.009(5) 0.011(4)
C23 0.083(7) 0.043(5) 0.054(5) 0.027(4) 0.028(5) 0.016(5)
C24 0.047(5) 0.059(5) 0.045(5) 0.026(4) -0.018(4) -0.011(4)
C25 0.053(5) 0.041(4) 0.040(4) 0.024(4) -0.011(4) -0.011(4)
C26 0.080(7) 0.040(5) 0.050(5) 0.001(4) 0.025(5) -0.006(5)
C27 0.089(7) 0.044(5) 0.063(6) 0.030(4) 0.036(5) 0.010(5)
C28 0.039(4) 0.048(4) 0.028(4) 0.021(4) 0.006(3) 0.004(4)
C29 0.048(5) 0.036(4) 0.043(4) 0.005(4) 0.017(4) 0.008(4)
C30 0.053(5) 0.059(5) 0.054(5) 0.030(5) 0.028(4) 0.003(4)
C31 0.036(4) 0.049(4) 0.041(4) 0.017(4) 0.011(4) -0.001(4)
C32 0.045(5) 0.042(4) 0.034(4) 0.012(4) 0.010(4) 0.008(4)
C33 0.033(4) 0.052(5) 0.046(5) 0.025(4) 0.006(4) 0.004(4)
C34 0.041(5) 0.039(4) 0.047(5) 0.007(4) 0.006(4) -0.004(4)
C35 0.047(5) 0.041(4) 0.032(4) 0.014(4) 0.009(4) 0.010(4)
C36 0.037(4) 0.065(5) 0.039(5) 0.009(4) 0.022(4) 0.003(4)
C37 0.069(6) 0.057(5) 0.055(6) 0.024(5) 0.020(5) 0.011(5)
C38 0.077(6) 0.054(5) 0.048(5) 0.032(4) 0.020(5) 0.014(5)
C39 0.051(5) 0.041(4) 0.041(4) 0.016(4) 0.018(4) 0.010(4)
C40 0.102(8) 0.082(6) 0.033(5) 0.013(5) 0.016(5) -0.016(6)
C41 0.068(6) 0.046(5) 0.037(4) 0.021(4) 0.017(4) 0.010(4)
C42 0.060(5) 0.047(5) 0.042(5) 0.017(4) 0.012(4) 0.019(4)
C43 0.064(6) 0.044(5) 0.044(5) 0.026(4) 0.008(4) 0.016(4)
C44 0.078(7) 0.048(5) 0.039(5) 0.019(4) -0.001(5) 0.005(5)
C45 0.102(7) 0.044(5) 0.038(5) 0.028(4) 0.006(5) 0.012(5)
C46 0.261(16) 0.066(6) 0.034(5) 0.030(5) 0.005(7) 0.002(8)
C47 0.111(8) 0.044(5) 0.053(6) 0.018(5) 0.018(6) 0.001(5)
C48 0.112(8) 0.032(4) 0.051(5) 0.002(4) 0.018(5) -0.016(5)
C49 0.119(9) 0.037(5) 0.071(7) 0.024(5) -0.010(6) -0.022(5)
C50 0.093(7) 0.052(5) 0.060(6) 0.033(5) 0.045(5) 0.031(5)
C51 0.069(6) 0.035(4) 0.041(5) 0.014(4) 0.002(4) -0.010(4)
C52 0.062(6) 0.046(5) 0.035(4) 0.018(4) 0.015(4) 0.013(4)
C53 0.070(6) 0.031(4) 0.053(5) 0.027(4) 0.011(4) 0.017(4)
C54 0.064(6) 0.036(4) 0.061(5) 0.018(4) 0.006(5) -0.015(4)
C55 0.072(6) 0.043(4) 0.039(4) 0.016(4) 0.032(4) 0.015(4)
C56 0.055(5) 0.033(4) 0.027(4) 0.014(3) 0.009(4) 0.009(4)
C57 0.062(5) 0.041(4) 0.029(4) 0.013(4) 0.007(4) 0.017(4)
C58 0.044(5) 0.060(5) 0.026(4) 0.017(4) 0.011(4) 0.016(4)
C59 0.039(4) 0.047(4) 0.036(4) 0.013(4) 0.027(4) 0.011(4)
C60 0.029(4) 0.043(4) 0.029(4) 0.013(3) -0.002(3) 0.003(3)
C61 0.040(4) 0.047(4) 0.036(4) 0.013(4) 0.005(4) 0.000(4)
C62 0.054(5) 0.033(4) 0.036(4) 0.005(3) 0.006(4) -0.005(4)

loop_
_atom_type_symbol
_atom_type_description
_atom_type_scat_dispersion_real
_atom_type_scat_dispersion_imag
_atom_type_scat_source
C C 0.0033 0.0016 'International Tables Vol C Tables 4.2.6.8 and 6.1.1.4'
H H 0.0000 0.0000 'International Tables Vol C Tables 4.2.6.8 and 6.1.1.4'
N N 0.0061 0.0033 'International Tables Vol C Tables 4.2.6.8 and 6.1.1.4'
O O 0.0106 0.0060 'International Tables Vol C Tables 4.2.6.8 and 6.1.1.4'
P P 0.1023 0.0942 'International Tables Vol C Tables 4.2.6.8 and 6.1.1.4'

loop_
_geom_angle_atom_site_label_1
_geom_angle_atom_site_label_2
_geom_angle_atom_site_label_3
_geom_angle
O3 P1 O2 109.9(3)
O3 P1 O1 114.0(3)
O2 P1 O1 108.4(3)
O3 P1 O4 111.1(3)
O2 P1 O4 105.7(3)
O1 P1 O4 107.2(3)
O5 P2 O6 115.9(3)
O5 P2 O7 110.5(3)
O6 P2 O7 108.0(3)
O5 P2 O8 106.8(3)
O6 P2 O8 109.4(3)
O7 P2 O8 105.8(3)
O10 P3 O12 111.6(4)
O10 P3 O11 115.0(4)
O12 P3 O11 113.3(3)
O10 P3 O9 107.5(5)
O12 P3 O9 104.4(5)
O11 P3 O9 103.9(4)
O15 P4 O13 114.4(4)
O15 P4 O16 111.4(3)
O13 P4 O16 110.9(3)
O15 P4 O14 110.5(3)
O13 P4 O14 104.0(3)
O16 P4 O14 105.0(3)
P1 O1 H1A 109.5
P1 O2 H2A 109.5
P1 O3 H3A 109.5
P1 O4 H4A 109.5
P2 O5 H5A 109.5
P2 O6 H6A 109.5
P2 O7 H7A 109.5
P2 O8 H8A 109.5
P3 O9 H9A 109.5
P3 O10 H10A 109.5
P3 O11 H11A 109.5
P3 O12 H12A 109.5
P4 O13 H13A 109.5
P4 O14 H14A 109.5
P4 O15 H15A 109.5
P4 O16 H16A 109.5
C1 N1 C2 110.4(6)
C1 N1 C31 123.9(6)
C2 N1 C31 125.7(6)
C1 N2 C3 108.2(6)
C1 N2 C4 125.4(6)
C3 N2 C4 126.3(6)
C4 N3 C8 116.4(6)
C8 N4 C10 121.5(6)
C8 N4 C9 118.2(6)
C10 N4 C9 115.4(6)
C14 N5 C10 118.0(6)
C16 N6 C14 120.2(6)
C16 N6 C15 118.6(6)
C14 N6 C15 116.7(6)
C20 N7 C16 115.7(6)
C21 N8 C22 109.9(6)
C21 N8 C20 122.3(6)
C22 N8 C20 127.7(6)
C21 N9 C23 111.2(6)
C21 N9 C24 123.1(7)
C23 N9 C24 125.6(7)
C32 N10 C33 107.3(6)
C32 N10 C62 122.8(6)
C33 N10 C62 129.7(6)
C32 N11 C34 108.8(6)
C32 N11 C35 125.1(6)
C34 N11 C35 126.1(6)
C35 N12 C39 115.3(6)
C39 N13 C41 123.7(6)
C39 N13 C40 120.4(7)
C41 N13 C40 113.4(7)
C41 N14 C45 117.1(7)
C47 N15 C45 121.1(7)
C47 N15 C46 121.0(7)
C45 N15 C46 115.8(7)
C51 N16 C47 118.4(7)
C52 N17 C53 107.3(6)
C52 N17 C51 124.3(6)
C53 N17 C51 128.3(6)
C52 N18 C54 107.9(6)
C52 N18 C55 125.6(6)
C54 N18 C55 126.4(6)
N1 C1 N2 107.2(6)
N1 C1 H1B 126.4
N2 C1 H1B 126.4
C3 C2 N1 105.8(7)
C3 C2 H2B 127.1
N1 C2 H2B 127.1
C2 C3 N2 108.3(7)
C2 C3 H3B 125.8
N2 C3 H3B 125.8
N3 C4 C5 125.5(7)
N3 C4 N2 113.5(6)
C5 C4 N2 121.1(7)
C4 C5 C6 116.3(8)
C4 C5 H5B 121.8
C6 C5 H5B 121.8
C5 C6 C7 121.1(8)
C5 C6 H6B 119.5
C7 C6 H6B 119.5
C6 C7 C8 118.2(8)
C6 C7 H7B 120.9
C8 C7 H7B 120.9
N3 C8 C7 122.5(7)
N3 C8 N4 114.6(7)
C7 C8 N4 122.8(7)
N4 C9 H9B 109.5
N4 C9 H9C 109.5
H9B C9 H9C 109.5
N4 C9 H9D 109.5
H9B C9 H9D 109.5
H9C C9 H9D 109.5
N5 C10 C11 122.8(7)
N5 C10 N4 114.3(6)
C11 C10 N4 122.8(6)
C12 C11 C10 116.5(6)
C12 C11 H11B 121.7
C10 C11 H11B 121.7
C11 C12 C13 123.1(6)
C11 C12 H12B 118.4
C13 C12 H12B 118.4
C14 C13 C12 115.2(6)
C14 C13 H13B 122.4
C12 C13 H13B 122.4
N5 C14 C13 124.3(6)
N5 C14 N6 113.7(6)
C13 C14 N6 122.0(6)
N6 C15 H15B 109.5
N6 C15 H15C 109.5
H15B C15 H15C 109.5
N6 C15 H15D 109.5
H15B C15 H15D 109.5
H15C C15 H15D 109.5
N6 C16 N7 116.5(6)
N6 C16 C17 123.2(7)
N7 C16 C17 120.4(7)
C18 C17 C16 119.9(8)
C18 C17 H17A 120.1
C16 C17 H17A 120.1
C17 C18 C19 120.6(8)
C17 C18 H18A 119.7
C19 C18 H18A 119.7
C20 C19 C18 114.2(8)
C20 C19 H19A 122.9
C18 C19 H19A 122.9
N7 C20 C19 129.2(7)
N7 C20 N8 112.7(7)
C19 C20 N8 118.1(7)
N9 C21 N8 106.6(7)
N9 C21 H21A 126.7
N8 C21 H21A 126.7
N8 C22 C23 107.2(7)
N8 C22 H22A 126.4
C23 C22 H22A 126.4
C22 C23 N9 104.9(7)
C22 C23 H23A 127.6
N9 C23 H23A 127.6
N9 C24 C25 112.3(6)
N9 C24 H24A 109.2
C25 C24 H24A 109.2
N9 C24 H24B 109.2
C25 C24 H24B 109.2
H24A C24 H24B 107.9
C30 C25 C26 116.7(7)
C30 C25 C24 120.5(8)
C26 C25 C24 122.8(7)
C27 C26 C25 122.5(7)
C27 C26 H26A 118.8
C25 C26 H26A 118.8
C26 C27 C28 119.6(8)
C26 C27 H27A 120.2
C28 C27 H27A 120.2
C29 C28 C27 119.2(7)
C29 C28 C31 118.7(7)
C27 C28 C31 122.0(7)
C28 C29 C30 121.1(7)
C28 C29 H29A 119.5
C30 C29 H29A 119.5
C25 C30 C29 120.9(7)
C25 C30 H30A 119.5
C29 C30 H30A 119.5
N1 C31 C28 107.2(6)
N1 C31 H31A 110.3
C28 C31 H31A 110.3
N1 C31 H31B 110.3
C28 C31 H31B 110.3
H31A C31 H31B 108.5
N11 C32 N10 107.8(6)
N11 C32 H32A 126.1
N10 C32 H32A 126.1
C34 C33 N10 109.8(7)
C34 C33 H33A 125.1
N10 C33 H33A 125.1
C33 C34 N11 106.3(7)
C33 C34 H34A 126.9
N11 C34 H34A 126.9
N12 C35 C36 127.7(7)
N12 C35 N11 110.1(6)
C36 C35 N11 122.1(7)
C35 C36 C37 117.4(8)
C35 C36 H36A 121.3
C37 C36 H36A 121.3
C36 C37 C38 118.4(8)
C36 C37 H37A 120.8
C38 C37 H37A 120.8
C39 C38 C37 120.9(8)
C39 C38 H38A 119.6
C37 C38 H38A 119.6
N13 C39 N12 114.8(7)
N13 C39 C38 125.1(7)
N12 C39 C38 120.1(7)
N13 C40 H40A 109.5
N13 C40 H40B 109.5
H40A C40 H40B 109.5
N13 C40 H40C 109.5
H40A C40 H40C 109.5
H40B C40 H40C 109.5
N14 C41 C42 123.5(7)
N14 C41 N13 114.7(7)
C42 C41 N13 121.7(7)
C41 C42 C43 117.0(7)
C41 C42 H42A 121.5
C43 C42 H42A 121.5
C44 C43 C42 118.0(8)
C44 C43 H43A 121.0
C42 C43 H43A 121.0
C43 C44 C45 122.3(9)
C43 C44 H44A 118.9
C45 C44 H44A 118.9
N14 C45 C44 121.8(7)
N14 C45 N15 112.0(8)
C44 C45 N15 126.0(8)
N15 C46 H46A 109.5
N15 C46 H46B 109.5
H46A C46 H46B 109.5
N15 C46 H46C 109.5
H46A C46 H46C 109.5
H46B C46 H46C 109.5
N16 C47 N15 119.8(7)
N16 C47 C48 119.5(8)
N15 C47 C48 120.7(8)
C49 C48 C47 118.2(8)
C49 C48 H48A 120.9
C47 C48 H48A 120.9
C48 C49 C50 121.5(8)
C48 C49 H49A 119.2
C50 C49 H49A 119.2
C51 C50 C49 115.0(8)
C51 C50 H50A 122.5
C49 C50 H50A 122.5
N16 C51 C50 127.3(7)
N16 C51 N17 112.6(6)
C50 C51 N17 120.1(7)
N18 C52 N17 109.8(7)
N18 C52 H52A 125.1
N17 C52 H52A 125.1
C54 C53 N17 106.8(6)
C54 C53 H53A 126.6
N17 C53 H53A 126.6
C53 C54 N18 108.1(7)
C53 C54 H54A 126.0
N18 C54 H54A 126.0
N18 C55 C56 110.7(6)
N18 C55 H55A 109.5
C56 C55 H55A 109.5
N18 C55 H55B 109.5
C56 C55 H55B 109.5
H55A C55 H55B 108.1
C57 C56 C61 120.9(6)
C57 C56 C55 120.3(6)
C61 C56 C55 118.8(7)
C56 C57 C58 119.4(6)
C56 C57 H57A 120.3
C58 C57 H57A 120.3
C59 C58 C57 119.8(7)
C59 C58 H58A 120.1
C57 C58 H58A 120.1
C60 C59 C58 120.6(7)
C60 C59 C62 119.0(7)
C58 C59 C62 120.2(7)
C59 C60 C61 120.9(6)
C59 C60 H60A 119.5
C61 C60 H60A 119.5
C56 C61 C60 118.4(7)
C56 C61 H61A 120.8
C60 C61 H61A 120.8
N10 C62 C59 111.8(5)
N10 C62 H62A 109.3
C59 C62 H62A 109.3
N10 C62 H62B 109.3
C59 C62 H62B 109.3
H62A C62 H62B 107.9

loop_
_geom_bond_atom_site_label_1
_geom_bond_atom_site_label_2
_geom_bond_distance
P1 O3 1.502(5)
P1 O2 1.521(5)
P1 O1 1.535(5)
P1 O4 1.579(5)
P2 O5 1.507(4)
P2 O6 1.511(5)
P2 O7 1.567(5)
P2 O8 1.594(5)
P3 O10 1.465(6)
P3 O12 1.508(6)
P3 O11 1.543(5)
P3 O9 1.612(7)
P4 O15 1.459(5)
P4 O13 1.505(6)
P4 O16 1.576(5)
P4 O14 1.613(5)
O1 H1A 0.8200
O2 H2A 0.8200
O3 H3A 0.8200
O4 H4A 0.8200
O5 H5A 0.8200
O6 H6A 0.8200
O7 H7A 0.8200
O8 H8A 0.8200
O9 H9A 0.8200
O10 H10A 0.8200
O11 H11A 0.8200
O12 H12A 0.8200
O13 H13A 0.8200
O14 H14A 0.8200
O15 H15A 0.8200
O16 H16A 0.8200
N1 C1 1.327(8)
N1 C2 1.382(9)
N1 C31 1.498(8)
N2 C1 1.349(8)
N2 C3 1.380(9)
N2 C4 1.441(8)
N3 C4 1.345(9)
N3 C8 1.348(8)
N4 C8 1.397(9)
N4 C10 1.417(9)
N4 C9 1.499(8)
N5 C14 1.336(8)
N5 C10 1.361(8)
N6 C16 1.370(9)
N6 C14 1.448(8)
N6 C15 1.455(9)
N7 C20 1.323(9)
N7 C16 1.379(9)
N8 C21 1.370(8)
N8 C22 1.379(9)
N8 C20 1.453(9)
N9 C21 1.324(8)
N9 C23 1.409(9)
N9 C24 1.492(9)
N10 C32 1.344(8)
N10 C33 1.377(8)
N10 C62 1.474(9)
N11 C32 1.340(9)
N11 C34 1.393(9)
N11 C35 1.452(8)
N12 C35 1.336(9)
N12 C39 1.385(9)
N13 C39 1.363(9)
N13 C41 1.439(9)
N13 C40 1.473(9)
N14 C41 1.324(9)
N14 C45 1.369(10)
N15 C47 1.362(10)
N15 C45 1.461(10)
N15 C46 1.488(10)
N16 C51 1.308(9)
N16 C47 1.343(10)
N17 C52 1.344(9)
N17 C53 1.380(9)
N17 C51 1.448(9)
N18 C52 1.303(8)
N18 C54 1.377(9)
N18 C55 1.496(8)
C1 H1B 0.9300
C2 C3 1.342(10)
C2 H2B 0.9300
C3 H3B 0.9300
C4 C5 1.376(9)
C5 C6 1.367(10)
C5 H5B 0.9300
C6 C7 1.380(11)
C6 H6B 0.9300
C7 C8 1.388(10)
C7 H7B 0.9300
C9 H9B 0.9600
C9 H9C 0.9600
C9 H9D 0.9600
C10 C11 1.388(9)
C11 C12 1.377(9)
C11 H11B 0.9300
C12 C13 1.392(9)
C12 H12B 0.9300
C13 C14 1.393(9)
C13 H13B 0.9300
C15 H15B 0.9600
C15 H15C 0.9600
C15 H15D 0.9600
C16 C17 1.407(10)
C17 C18 1.383(11)
C17 H17A 0.9300
C18 C19 1.394(11)
C18 H18A 0.9300
C19 C20 1.375(10)
C19 H19A 0.9300
C21 H21A 0.9300
C22 C23 1.389(10)
C22 H22A 0.9300
C23 H23A 0.9300
C24 C25 1.526(9)
C24 H24A 0.9700
C24 H24B 0.9700
C25 C30 1.352(10)
C25 C26 1.395(11)
C26 C27 1.369(10)
C26 H26A 0.9300
C27 C28 1.374(10)
C27 H27A 0.9300
C28 C29 1.338(9)
C28 C31 1.533(9)
C29 C30 1.409(9)
C29 H29A 0.9300
C30 H30A 0.9300
C31 H31A 0.9700
C31 H31B 0.9700
C32 H32A 0.9300
C33 C34 1.311(10)
C33 H33A 0.9300
C34 H34A 0.9300
C35 C36 1.337(10)
C36 C37 1.364(10)
C36 H36A 0.9300
C37 C38 1.399(11)
C37 H37A 0.9300
C38 C39 1.374(10)
C38 H38A 0.9300
C40 H40A 0.9600
C40 H40B 0.9600
C40 H40C 0.9600
C41 C42 1.393(10)
C42 C43 1.441(10)
C42 H42A 0.9300
C43 C44 1.315(10)
C43 H43A 0.9300
C44 C45 1.362(11)
C44 H44A 0.9300
C46 H46A 0.9600
C46 H46B 0.9600
C46 H46C 0.9600
C47 C48 1.464(11)
C48 C49 1.361(11)
C48 H48A 0.9300
C49 C50 1.395(11)
C49 H49A 0.9300
C50 C51 1.379(10)
C50 H50A 0.9300
C52 H52A 0.9300
C53 C54 1.338(10)
C53 H53A 0.9300
C54 H54A 0.9300
C55 C56 1.503(9)
C55 H55A 0.9700
C55 H55B 0.9700
C56 C57 1.394(9)
C56 C61 1.399(9)
C57 C58 1.422(10)
C57 H57A 0.9300
C58 C59 1.392(9)
C58 H58A 0.9300
C59 C60 1.364(9)
C59 C62 1.496(9)
C60 C61 1.429(9)
C60 H60A 0.9300
C61 H61A 0.9300
C62 H62A 0.9700
C62 H62B 0.9700

loop_
_platon_squeeze_void_nr
_platon_squeeze_void_average_x
_platon_squeeze_void_average_y
_platon_squeeze_void_average_z
_platon_squeeze_void_volume
_platon_squeeze_void_count_electrons
_platon_squeeze_void_content
1 0.000 0.000 0.500 574 295 ' '
